data_4103225
loop_
_publ_author_name
'C\'edric Boulho'
'Pascal Ouli\'e'
'Laure Vendier'
'Michel Etienne'
'V\'eronique Pimienta'
'Abel Locati'
'Fabienne Bessac'
'Feliu Maseras'
'Dimitrios A. Pantazis'
'John E. McGrady'

_publ_contact_author
;
Prof Michel Etienne
;
_publ_contact_author_address
;
CNRS; LCC (Laboratoire de Chimie de Coordination)
205, route de Narbonne
F-31077 Toulouse, France
Universit\'e de Toulouse
UPS, INPT; LCC; 
F-31077 Toulouse,
France
;
_publ_contact_author_email etienne@lcc-toulouse.fr
_publ_section_title
;
 C-H Bond Activation of Benzene by Unsaturated \h2-Cyclopropene and
 \h2-Benzyne Complexes of Niobium
;
_journal_name_full 'Journal of the American Chemical Society'
_journal_page_first 14239
_journal_page_last 14250
_journal_paper_doi 10.1021/ja1061505
_journal_volume 132
_journal_year 2010
_chemical_compound_source 'synthesis as described'
_chemical_formula_moiety 'C28 H44 B N6 Nb O2'
_chemical_formula_sum 'C28 H44 B N6 Nb O2'
_chemical_formula_weight 600.41
_chemical_name_systematic
;
 ?
;
_space_group_IT_number 15
_symmetry_cell_setting monoclinic
_symmetry_Int_Tables_number 15
_symmetry_space_group_name_Hall '-C 2yc'
_symmetry_space_group_name_H-M 'C 1 2/c 1'
_atom_sites_solution_hydrogens geom
_atom_sites_solution_primary direct
_atom_sites_solution_secondary difmap
_cell_angle_alpha 90
_cell_angle_beta 113.036(10)
_cell_angle_gamma 90
_cell_formula_units_Z 8
_cell_length_a 31.593(3)
_cell_length_b 10.0459(6)
_cell_length_c 27.465(2)
_cell_measurement_reflns_used 8000
_cell_measurement_temperature 180(2)
_cell_measurement_theta_max 26.05
_cell_measurement_theta_min 1.65
_cell_measurement_wavelength 0.71073
_cell_volume 8021.8(12)
_computing_cell_refinement 'Stoe IPDS software (Stoe, 1996)'
_computing_data_collection 'Stoe IPDS software (Stoe, 1996)'
_computing_data_reduction 'XRED (Stoe, 1.08, 1996)'
_computing_molecular_graphics 'Ortep-3 for Windows (Farrugia, 1997)'
_computing_publication_material 'WinGX publication routines (Farrugia, 1999)'
_computing_structure_refinement 'SHELXL-97 (Sheldrick, 2008)'
_computing_structure_solution 'SIR92 (Giacovazzo et al, 1993)'
_diffrn_ambient_temperature 180(2)
_diffrn_measured_fraction_theta_full 0.949
_diffrn_measured_fraction_theta_max 0.949
_diffrn_measurement_device 'Stoe IPDS'
_diffrn_measurement_method \f
_diffrn_radiation_monochromator graphite
_diffrn_radiation_source 'fine-focus sealed tube'
_diffrn_radiation_type MoK\a
_diffrn_radiation_wavelength 0.71073
_diffrn_reflns_av_R_equivalents 0.0617
_diffrn_reflns_av_unetI/netI 0.08
_diffrn_reflns_limit_h_max 38
_diffrn_reflns_limit_h_min -38
_diffrn_reflns_limit_k_max 12
_diffrn_reflns_limit_k_min -11
_diffrn_reflns_limit_l_max 30
_diffrn_reflns_limit_l_min -33
_diffrn_reflns_number 30938
_diffrn_reflns_theta_full 26.01
_diffrn_reflns_theta_max 26.01
_diffrn_reflns_theta_min 2.14
_diffrn_standards_decay_% 0.1
_diffrn_standards_interval_time 4
_diffrn_standards_number 200
_exptl_absorpt_coefficient_mu 0.326
_exptl_absorpt_correction_T_max 0.707
_exptl_absorpt_correction_T_min 0.253
_exptl_absorpt_correction_type refdelf
_exptl_absorpt_process_details
;
        (See: Walker, N. & Stuart, D. (1983) Acta Cryst. A39, 158-166)
;
_exptl_crystal_colour 'light yellow'
_exptl_crystal_density_diffrn 0.994
_exptl_crystal_density_method 'not measured'
_exptl_crystal_description prism
_exptl_crystal_F_000 2528
_exptl_crystal_size_max 0.45
_exptl_crystal_size_mid 0.3
_exptl_crystal_size_min 0.2
_refine_diff_density_max 0.809
_refine_diff_density_min -1.092
_refine_diff_density_rms 0.083
_refine_ls_extinction_method none
_refine_ls_goodness_of_fit_ref 0.867
_refine_ls_hydrogen_treatment constr
_refine_ls_matrix_type full
_refine_ls_number_parameters 339
_refine_ls_number_reflns 7495
_refine_ls_number_restraints 0
_refine_ls_restrained_S_all 0.867
_refine_ls_R_factor_all 0.0846
_refine_ls_R_factor_gt 0.0505
_refine_ls_shift/su_max 0.007
_refine_ls_shift/su_mean 0
_refine_ls_structure_factor_coef Fsqd
_refine_ls_weighting_details 'calc w=1/[\s^2^(Fo^2^)+(0.0924P)^2^+0.0000P] where P=(Fo^2^+2Fc^2^)/3'
_refine_ls_weighting_scheme calc
_refine_ls_wR_factor_gt 0.1319
_refine_ls_wR_factor_ref 0.1455
_reflns_number_gt 4222
_reflns_number_total 7495
_reflns_threshold_expression >2\s(I)
_cod_data_source_file ja1061505_si_003.cif
_cod_data_source_block cbe120606
_cod_original_cell_volume 8021.8(11)
_cod_original_sg_symbol_H-M 'C 2/c'
_cod_database_code 4103225

loop_
_symmetry_equiv_pos_as_xyz
'x, y, z'
'-x, y, -z+1/2'
'x+1/2, y+1/2, z'
'-x+1/2, y+1/2, -z+1/2'
'-x, -y, -z'
'x, -y, z-1/2'
'-x+1/2, -y+1/2, -z'
'x+1/2, -y+1/2, z-1/2'

loop_
_atom_site_label
_atom_site_type_symbol
_atom_site_fract_x
_atom_site_fract_y
_atom_site_fract_z
_atom_site_U_iso_or_equiv
_atom_site_adp_type
_atom_site_occupancy
_atom_site_symmetry_multiplicity
_atom_site_calc_flag
_atom_site_refinement_flags
C1 C 0.10318(16) 0.9433(5) 0.01672(18) 0.0591(12) Uani 1 1 d .
C2 C 0.1105(2) 0.8431(6) -0.0210(2) 0.0831(17) Uani 1 1 d .
H2A H 0.1161 0.8907 -0.0491 0.125 Uiso 1 1 calc R
H2B H 0.083 0.7874 -0.0368 0.125 Uiso 1 1 calc R
H2C H 0.1371 0.7867 -0.0015 0.125 Uiso 1 1 calc R
C3 C 0.06009(16) 1.0242(6) -0.0104(2) 0.0778(16) Uani 1 1 d .
H3A H 0.0558 1.085 0.0152 0.117 Uiso 1 1 calc R
H3B H 0.0335 0.9644 -0.0247 0.117 Uiso 1 1 calc R
H3C H 0.0629 1.0758 -0.0392 0.117 Uiso 1 1 calc R
C4 C 0.10383(14) 0.8723(4) 0.06818(17) 0.0522(11) Uani 1 1 d .
H4 H 0.1318 0.8144 0.0806 0.063 Uiso 1 1 calc R
C5 C 0.11067(14) 0.9702(4) 0.11384(17) 0.0490(10) Uani 1 1 d .
C6 C 0.07034(15) 0.9899(5) 0.1305(2) 0.0644(13) Uani 1 1 d .
H6A H 0.0807 1.0391 0.1639 0.097 Uiso 1 1 calc R
H6B H 0.0583 0.903 0.1351 0.097 Uiso 1 1 calc R
H6C H 0.046 1.0403 0.1031 0.097 Uiso 1 1 calc R
C7 C 0.15050(13) 1.0377(4) 0.13686(16) 0.0450(9) Uani 1 1 d .
C8 C 0.15780(15) 1.1321(5) 0.18185(18) 0.0550(11) Uani 1 1 d .
H8A H 0.136 1.2063 0.1695 0.083 Uiso 1 1 calc R
H8B H 0.1893 1.1665 0.195 0.083 Uiso 1 1 calc R
H8C H 0.1528 1.0851 0.2104 0.083 Uiso 1 1 calc R
C9 C 0.06273(15) 0.7768(5) 0.05574(19) 0.0615(12) Uani 1 1 d .
H9A H 0.0351 0.8295 0.0518 0.074 Uiso 1 1 calc R
H9B H 0.0567 0.7326 0.0214 0.074 Uiso 1 1 calc R
C10 C 0.06972(18) 0.6724(5) 0.0968(2) 0.0775(8) Uani 1 1 d .
H10 H 0.1 0.6649 0.1233 0.093 Uiso 1 1 calc R
C11 C 0.03924(18) 0.5901(6) 0.1008(2) 0.0775(8) Uani 1 1 d .
C12 C 0.05089(18) 0.4873(6) 0.1435(2) 0.0775(8) Uani 1 1 d .
H12A H 0.0839 0.4904 0.1653 0.116 Uiso 1 1 calc R
H12B H 0.0427 0.3988 0.1275 0.116 Uiso 1 1 calc R
H12C H 0.0337 0.5054 0.1657 0.116 Uiso 1 1 calc R
C13 C -0.01058(17) 0.5929(6) 0.0638(2) 0.0775(8) Uani 1 1 d .
H13A H -0.0288 0.633 0.0817 0.116 Uiso 1 1 calc R
H13B H -0.0213 0.5018 0.053 0.116 Uiso 1 1 calc R
H13C H -0.0141 0.6456 0.0324 0.116 Uiso 1 1 calc R
C21 C 0.11256(15) 1.3254(5) 0.0574(2) 0.0637(13) Uani 1 1 d .
H21A H 0.1074 1.2862 0.0229 0.096 Uiso 1 1 calc R
H21B H 0.0936 1.4054 0.0524 0.096 Uiso 1 1 calc R
H21C H 0.1042 1.2607 0.0788 0.096 Uiso 1 1 calc R
C22 C 0.16246(15) 1.3621(4) 0.08523(17) 0.0498(11) Uani 1 1 d .
C23 C 0.18142(16) 1.4889(4) 0.09991(17) 0.0536(11) Uani 1 1 d .
H23 H 0.165 1.5704 0.0949 0.064 Uiso 1 1 calc R
C24 C 0.22786(15) 1.4734(4) 0.12271(16) 0.0480(10) Uani 1 1 d .
C25 C 0.26450(18) 1.5735(4) 0.1466(2) 0.0628(13) Uani 1 1 d .
H25A H 0.2769 1.5651 0.1852 0.094 Uiso 1 1 calc R
H25B H 0.2517 1.6629 0.1364 0.094 Uiso 1 1 calc R
H25C H 0.2892 1.5587 0.134 0.094 Uiso 1 1 calc R
C31 C 0.24376(16) 0.8803(4) 0.22661(18) 0.0543(11) Uani 1 1 d .
H31A H 0.2107 0.8928 0.2068 0.081 Uiso 1 1 calc R
H31B H 0.25 0.8678 0.2642 0.081 Uiso 1 1 calc R
H31C H 0.2541 0.8017 0.2132 0.081 Uiso 1 1 calc R
C32 C 0.26890(13) 0.9999(4) 0.22006(16) 0.0438(10) Uani 1 1 d .
C33 C 0.30828(14) 1.0568(4) 0.25697(17) 0.0491(10) Uani 1 1 d .
H33 H 0.3245 1.0282 0.2924 0.059 Uiso 1 1 calc R
C34 C 0.31948(13) 1.1632(4) 0.23239(17) 0.0474(10) Uani 1 1 d .
C35 C 0.35890(15) 1.2569(5) 0.25351(19) 0.0660(13) Uani 1 1 d .
H35A H 0.3767 1.2535 0.2313 0.099 Uiso 1 1 calc R
H35B H 0.3786 1.2315 0.2898 0.099 Uiso 1 1 calc R
H35C H 0.3474 1.3475 0.2534 0.099 Uiso 1 1 calc R
C41 C 0.23587(19) 0.9301(5) -0.0051(2) 0.0700(14) Uani 1 1 d .
H41A H 0.2365 0.8558 0.0183 0.105 Uiso 1 1 calc R
H41B H 0.2497 0.9022 -0.0297 0.105 Uiso 1 1 calc R
H41C H 0.2039 0.9574 -0.025 0.105 Uiso 1 1 calc R
C42 C 0.26244(16) 1.0447(4) 0.02737(17) 0.0530(11) Uani 1 1 d .
C43 C 0.29840(17) 1.1143(5) 0.0230(2) 0.0596(12) Uani 1 1 d .
H43 H 0.3113 1.1011 -0.0026 0.072 Uiso 1 1 calc R
C44 C 0.31190(15) 1.2071(4) 0.06345(18) 0.0531(11) Uani 1 1 d .
C45 C 0.35102(17) 1.3030(5) 0.0789(2) 0.0717(14) Uani 1 1 d .
H45A H 0.3421 1.3865 0.0907 0.108 Uiso 1 1 calc R
H45B H 0.359 1.3203 0.0485 0.108 Uiso 1 1 calc R
H45C H 0.3777 1.265 0.1078 0.108 Uiso 1 1 calc R
N1 N 0.19580(11) 1.2708(3) 0.09788(13) 0.0424(8) Uani 1 1 d .
N2 N 0.23652(11) 1.3405(3) 0.12112(13) 0.0453(8) Uani 1 1 d .
N3 N 0.25573(11) 1.0680(3) 0.17470(13) 0.0422(8) Uani 1 1 d .
N4 N 0.28747(10) 1.1691(3) 0.18273(13) 0.0413(8) Uani 1 1 d .
N5 N 0.25344(11) 1.0934(3) 0.06808(13) 0.0458(8) Uani 1 1 d .
N6 N 0.28431(11) 1.1930(3) 0.09026(13) 0.0443(8) Uani 1 1 d .
O1 O 0.14215(9) 1.0312(3) 0.03265(11) 0.0497(7) Uani 1 1 d .
O2 O 0.21000(10) 0.8621(3) 0.09906(11) 0.0511(7) Uani 1 1 d .
Nb1 Nb 0.197607(12) 1.02843(4) 0.093865(14) 0.04214(14) Uani 1 1 d .
B1 B 0.28282(16) 1.2684(5) 0.13800(19) 0.0435(11) Uani 1 1 d .
H1 H 0.3085 1.3346 0.1508 0.052 Uiso 1 1 calc R

loop_
_atom_site_aniso_label
_atom_site_aniso_U_11
_atom_site_aniso_U_22
_atom_site_aniso_U_33
_atom_site_aniso_U_23
_atom_site_aniso_U_13
_atom_site_aniso_U_12
C1 0.057(3) 0.066(3) 0.044(3) -0.003(2) 0.010(2) -0.011(2)
C2 0.104(4) 0.089(4) 0.057(3) -0.026(3) 0.033(3) -0.037(3)
C3 0.052(3) 0.098(4) 0.059(3) 0.027(3) -0.004(2) -0.010(3)
C4 0.043(2) 0.059(3) 0.046(3) 0.0000(19) 0.0077(19) -0.0034(19)
C5 0.042(2) 0.056(2) 0.044(2) 0.004(2) 0.0111(18) 0.003(2)
C6 0.046(3) 0.076(3) 0.067(3) 0.001(2) 0.017(2) 0.001(2)
C7 0.043(2) 0.050(2) 0.038(2) 0.0020(18) 0.0114(17) 0.004(2)
C8 0.054(3) 0.063(3) 0.050(3) -0.005(2) 0.021(2) 0.004(2)
C9 0.052(3) 0.064(3) 0.057(3) -0.001(2) 0.010(2) -0.009(2)
C10 0.0603(16) 0.0755(18) 0.085(2) 0.0139(14) 0.0156(14) -0.0062(13)
C11 0.0603(16) 0.0755(18) 0.085(2) 0.0139(14) 0.0156(14) -0.0062(13)
C12 0.0603(16) 0.0755(18) 0.085(2) 0.0139(14) 0.0156(14) -0.0062(13)
C13 0.0603(16) 0.0755(18) 0.085(2) 0.0139(14) 0.0156(14) -0.0062(13)
C21 0.053(3) 0.071(3) 0.060(3) 0.004(2) 0.014(2) 0.022(2)
C22 0.052(3) 0.057(3) 0.039(2) 0.0077(19) 0.0166(19) 0.018(2)
C23 0.071(3) 0.043(3) 0.045(3) 0.0039(18) 0.021(2) 0.020(2)
C24 0.066(3) 0.036(2) 0.041(2) 0.0021(18) 0.020(2) 0.008(2)
C25 0.080(3) 0.042(2) 0.058(3) -0.003(2) 0.019(3) 0.000(2)
C31 0.063(3) 0.052(3) 0.045(3) 0.0097(19) 0.018(2) 0.002(2)
C32 0.044(2) 0.050(3) 0.037(2) 0.0049(16) 0.0156(17) 0.0091(17)
C33 0.046(2) 0.062(3) 0.035(2) 0.0042(18) 0.0113(18) 0.007(2)
C34 0.039(2) 0.058(3) 0.042(2) 0.0028(19) 0.0128(18) 0.0097(19)
C35 0.048(3) 0.086(4) 0.053(3) -0.004(2) 0.007(2) -0.011(2)
C41 0.093(4) 0.064(3) 0.057(3) -0.007(2) 0.035(3) 0.011(3)
C42 0.062(3) 0.055(3) 0.044(3) 0.003(2) 0.023(2) 0.016(2)
C43 0.067(3) 0.067(3) 0.055(3) 0.011(2) 0.035(2) 0.020(2)
C44 0.055(3) 0.057(3) 0.053(3) 0.016(2) 0.027(2) 0.014(2)
C45 0.065(3) 0.080(4) 0.081(4) 0.018(3) 0.039(3) -0.001(3)
N1 0.0413(18) 0.0371(17) 0.0455(19) 0.0015(14) 0.0135(14) 0.0086(15)
N2 0.047(2) 0.046(2) 0.040(2) 0.0011(14) 0.0142(15) 0.0075(15)
N3 0.0382(18) 0.0445(19) 0.0399(19) 0.0030(14) 0.0111(14) 0.0025(14)
N4 0.0366(17) 0.0459(19) 0.0383(19) 0.0012(14) 0.0111(14) 0.0044(14)
N5 0.051(2) 0.0462(19) 0.042(2) 0.0017(15) 0.0194(16) 0.0087(16)
N6 0.0442(19) 0.0453(19) 0.044(2) 0.0069(15) 0.0179(16) 0.0050(15)
O1 0.0488(16) 0.0547(16) 0.0425(16) -0.0001(13) 0.0145(12) -0.0023(14)
O2 0.0565(18) 0.0441(16) 0.0493(18) -0.0010(12) 0.0170(14) 0.0015(13)
Nb1 0.0427(2) 0.0428(2) 0.0370(2) 0.00033(17) 0.01136(14) 0.00424(18)
B1 0.042(3) 0.042(3) 0.044(3) 0.0036(19) 0.014(2) 0.001(2)

loop_
_atom_type_symbol
_atom_type_description
_atom_type_scat_dispersion_real
_atom_type_scat_dispersion_imag
_atom_type_scat_source
C C 0.0033 0.0016 'International Tables Vol C Tables 4.2.6.8 and 6.1.1.4'
H H 0 0 'International Tables Vol C Tables 4.2.6.8 and 6.1.1.4'
N N 0.0061 0.0033 'International Tables Vol C Tables 4.2.6.8 and 6.1.1.4'
O O 0.0106 0.006 'International Tables Vol C Tables 4.2.6.8 and 6.1.1.4'
Nb Nb -2.0727 0.6215 'International Tables Vol C Tables 4.2.6.8 and 6.1.1.4'
B B 0.0013 0.0007 'International Tables Vol C Tables 4.2.6.8 and 6.1.1.4'

loop_
_geom_angle_atom_site_label_1
_geom_angle_atom_site_label_2
_geom_angle_atom_site_label_3
_geom_angle
O1 C1 C3 108.6(4)
O1 C1 C2 105.8(4)
C3 C1 C2 111.6(4)
O1 C1 C4 107.2(3)
C3 C1 C4 112.3(4)
C2 C1 C4 111.0(4)
C1 C2 H2A 109.5
C1 C2 H2B 109.5
H2A C2 H2B 109.5
C1 C2 H2C 109.5
H2A C2 H2C 109.5
H2B C2 H2C 109.5
C1 C3 H3A 109.5
C1 C3 H3B 109.5
H3A C3 H3B 109.5
C1 C3 H3C 109.5
H3A C3 H3C 109.5
H3B C3 H3C 109.5
C5 C4 C9 114.5(4)
C5 C4 C1 112.9(4)
C9 C4 C1 111.6(3)
C5 C4 H4 105.6
C9 C4 H4 105.6
C1 C4 H4 105.6
C7 C5 C6 122.0(4)
C7 C5 C4 120.7(4)
C6 C5 C4 117.3(4)
C5 C6 H6A 109.5
C5 C6 H6B 109.5
H6A C6 H6B 109.5
C5 C6 H6C 109.5
H6A C6 H6C 109.5
H6B C6 H6C 109.5
C5 C7 C8 121.2(4)
C5 C7 Nb1 115.0(3)
C8 C7 Nb1 122.8(3)
C7 C8 H8A 109.5
C7 C8 H8B 109.5
H8A C8 H8B 109.5
C7 C8 H8C 109.5
H8A C8 H8C 109.5
H8B C8 H8C 109.5
C10 C9 C4 114.0(4)
C10 C9 H9A 108.7
C4 C9 H9A 108.7
C10 C9 H9B 108.7
C4 C9 H9B 108.7
H9A C9 H9B 107.6
C11 C10 C9 127.7(5)
C11 C10 H10 116.1
C9 C10 H10 116.1
C10 C11 C12 122.6(5)
C10 C11 C13 122.9(5)
C12 C11 C13 114.5(5)
C11 C12 H12A 109.5
C11 C12 H12B 109.5
H12A C12 H12B 109.5
C11 C12 H12C 109.5
H12A C12 H12C 109.5
H12B C12 H12C 109.5
C11 C13 H13A 109.5
C11 C13 H13B 109.5
H13A C13 H13B 109.5
C11 C13 H13C 109.5
H13A C13 H13C 109.5
H13B C13 H13C 109.5
C22 C21 H21A 109.5
C22 C21 H21B 109.5
H21A C21 H21B 109.5
C22 C21 H21C 109.5
H21A C21 H21C 109.5
H21B C21 H21C 109.5
N1 C22 C23 110.2(4)
N1 C22 C21 121.8(4)
C23 C22 C21 128.0(4)
C24 C23 C22 107.0(4)
C24 C23 H23 126.5
C22 C23 H23 126.5
C23 C24 N2 106.9(4)
C23 C24 C25 130.0(4)
N2 C24 C25 123.1(4)
C24 C25 H25A 109.5
C24 C25 H25B 109.5
H25A C25 H25B 109.5
C24 C25 H25C 109.5
H25A C25 H25C 109.5
H25B C25 H25C 109.5
C32 C31 H31A 109.5
C32 C31 H31B 109.5
H31A C31 H31B 109.5
C32 C31 H31C 109.5
H31A C31 H31C 109.5
H31B C31 H31C 109.5
N3 C32 C33 109.5(4)
N3 C32 C31 122.6(4)
C33 C32 C31 127.9(4)
C34 C33 C32 106.9(4)
C34 C33 H33 126.6
C32 C33 H33 126.6
N4 C34 C33 107.1(4)
N4 C34 C35 123.4(4)
C33 C34 C35 129.4(4)
C34 C35 H35A 109.5
C34 C35 H35B 109.5
H35A C35 H35B 109.5
C34 C35 H35C 109.5
H35A C35 H35C 109.5
H35B C35 H35C 109.5
C42 C41 H41A 109.5
C42 C41 H41B 109.5
H41A C41 H41B 109.5
C42 C41 H41C 109.5
H41A C41 H41C 109.5
H41B C41 H41C 109.5
N5 C42 C43 109.6(4)
N5 C42 C41 121.4(4)
C43 C42 C41 128.9(5)
C42 C43 C44 106.1(4)
C42 C43 H43 126.9
C44 C43 H43 126.9
N6 C44 C43 107.7(4)
N6 C44 C45 123.5(4)
C43 C44 C45 128.7(4)
C44 C45 H45A 109.5
C44 C45 H45B 109.5
H45A C45 H45B 109.5
C44 C45 H45C 109.5
H45A C45 H45C 109.5
H45B C45 H45C 109.5
C22 N1 N2 105.6(3)
C22 N1 Nb1 134.7(3)
N2 N1 Nb1 119.5(2)
C24 N2 N1 110.4(3)
C24 N2 B1 129.1(4)
N1 N2 B1 120.4(3)
C32 N3 N4 106.6(3)
C32 N3 Nb1 130.7(3)
N4 N3 Nb1 122.5(2)
C34 N4 N3 109.9(3)
C34 N4 B1 129.4(3)
N3 N4 B1 120.7(3)
C42 N5 N6 106.9(3)
C42 N5 Nb1 127.1(3)
N6 N5 Nb1 125.9(2)
C44 N6 N5 109.6(3)
C44 N6 B1 131.1(4)
N5 N6 B1 119.3(3)
C1 O1 Nb1 130.2(3)
O2 Nb1 O1 100.98(13)
O2 Nb1 C7 100.06(15)
O1 Nb1 C7 83.83(13)
O2 Nb1 N5 97.38(13)
O1 Nb1 N5 106.51(12)
C7 Nb1 N5 157.62(14)
O2 Nb1 N3 91.05(12)
O1 Nb1 N3 165.35(12)
C7 Nb1 N3 85.86(13)
N5 Nb1 N3 79.89(12)
O2 Nb1 N1 168.73(12)
O1 Nb1 N1 89.75(11)
C7 Nb1 N1 84.40(13)
N5 Nb1 N1 76.02(12)
N3 Nb1 N1 78.89(11)
N6 B1 N2 108.7(3)
N6 B1 N4 109.7(3)
N2 B1 N4 109.2(3)
N6 B1 H1 109.8
N2 B1 H1 109.8
N4 B1 H1 109.8

loop_
_geom_bond_atom_site_label_1
_geom_bond_atom_site_label_2
_geom_bond_distance
C1 O1 1.437(5)
C1 C3 1.508(7)
C1 C2 1.527(7)
C1 C4 1.576(6)
C2 H2A 0.98
C2 H2B 0.98
C2 H2C 0.98
C3 H3A 0.98
C3 H3B 0.98
C3 H3C 0.98
C4 C5 1.541(6)
C4 C9 1.542(6)
C4 H4 1
C5 C7 1.349(6)
C5 C6 1.525(6)
C6 H6A 0.98
C6 H6B 0.98
C6 H6C 0.98
C7 C8 1.502(6)
C7 Nb1 2.235(4)
C8 H8A 0.98
C8 H8B 0.98
C8 H8C 0.98
C9 C10 1.492(7)
C9 H9A 0.99
C9 H9B 0.99
C10 C11 1.306(7)
C10 H10 0.95
C11 C12 1.497(8)
C11 C13 1.503(7)
C12 H12A 0.98
C12 H12B 0.98
C12 H12C 0.98
C13 H13A 0.98
C13 H13B 0.98
C13 H13C 0.98
C21 C22 1.504(6)
C21 H21A 0.98
C21 H21B 0.98
C21 H21C 0.98
C22 N1 1.336(5)
C22 C23 1.398(6)
C23 C24 1.360(6)
C23 H23 0.95
C24 N2 1.367(5)
C24 C25 1.479(6)
C25 H25A 0.98
C25 H25B 0.98
C25 H25C 0.98
C31 C32 1.489(6)
C31 H31A 0.98
C31 H31B 0.98
C31 H31C 0.98
C32 N3 1.337(5)
C32 C33 1.384(6)
C33 C34 1.382(6)
C33 H33 0.95
C34 N4 1.344(5)
C34 C35 1.486(6)
C35 H35A 0.98
C35 H35B 0.98
C35 H35C 0.98
C41 C42 1.496(7)
C41 H41A 0.98
C41 H41B 0.98
C41 H41C 0.98
C42 N5 1.349(5)
C42 C43 1.378(7)
C43 C44 1.383(7)
C43 H43 0.95
C44 N6 1.350(5)
C44 C45 1.492(7)
C45 H45A 0.98
C45 H45B 0.98
C45 H45C 0.98
N1 N2 1.382(5)
N1 Nb1 2.439(3)
N2 B1 1.533(5)
N3 N4 1.382(4)
N3 Nb1 2.295(3)
N4 B1 1.544(6)
N5 N6 1.363(5)
N5 Nb1 2.240(4)
N6 B1 1.530(6)
O1 Nb1 1.895(3)
O2 Nb1 1.709(3)
B1 H1 1
